data_4085846
loop_
_publ_author_name
'Sattler, Aaron'
'Parkin, Gerard'

_publ_section_title
;
 Synthesis, Structural Characterization, and Cyclometalation Chemistry of
 Tantalum Terphenyl Compounds
;
_journal_issue 10
_journal_name_full Organometallics
_journal_page_first 1828
_journal_paper_doi 10.1021/acs.organomet.5b00158
_journal_volume 34
_journal_year 2015
_chemical_formula_sum 'C29 H42 N3 Ta'
_chemical_formula_weight 613.61
_chemical_name_systematic
; 
 ? 
;
_space_group_IT_number 14
_symmetry_cell_setting monoclinic
_symmetry_space_group_name_Hall '-P 2ybc'
_symmetry_space_group_name_H-M 'P 1 21/c 1'
_atom_sites_solution_hydrogens geom
_atom_sites_solution_primary direct
_atom_sites_solution_secondary difmap
_audit_creation_method SHELXL-97
_cell_angle_alpha 90.00
_cell_angle_beta 98.9770(10)
_cell_angle_gamma 90.00
_cell_formula_units_Z 4
_cell_length_a 18.3491(16)
_cell_length_b 8.2356(7)
_cell_length_c 18.4468(17)
_cell_measurement_reflns_used 9868
_cell_measurement_temperature 150(2)
_cell_measurement_theta_max 30.67
_cell_measurement_theta_min 2.24
_cell_volume 2753.5(4)
_computing_cell_refinement 'Bruker SAINT'
_computing_data_collection 'Bruker APEX2'
_computing_data_reduction 'Bruker SAINT'
_computing_molecular_graphics 'Bruker SHELXTL'
_computing_publication_material 'Bruker SHELXTL'
_computing_structure_refinement 'SHELXL-97 (Sheldrick, 2008)'
_computing_structure_solution 'SHELXS-97 (Sheldrick, 2008)'
_diffrn_ambient_temperature 150(2)
_diffrn_measured_fraction_theta_full 0.956
_diffrn_measured_fraction_theta_max 0.956
_diffrn_measurement_device_type 'Bruker APEX-II CCD'
_diffrn_measurement_method '\f and \w scans'
_diffrn_radiation_monochromator graphite
_diffrn_radiation_source 'fine-focus sealed tube'
_diffrn_radiation_type MoK\a
_diffrn_radiation_wavelength 0.71073
_diffrn_reflns_av_R_equivalents 0.0742
_diffrn_reflns_av_sigmaI/netI 0.0668
_diffrn_reflns_limit_h_max 27
_diffrn_reflns_limit_h_min -27
_diffrn_reflns_limit_k_max 12
_diffrn_reflns_limit_k_min -12
_diffrn_reflns_limit_l_max 27
_diffrn_reflns_limit_l_min -27
_diffrn_reflns_number 46017
_diffrn_reflns_theta_full 32.64
_diffrn_reflns_theta_max 32.64
_diffrn_reflns_theta_min 2.24
_exptl_absorpt_coefficient_mu 4.012
_exptl_absorpt_correction_T_max 0.8560
_exptl_absorpt_correction_T_min 0.5844
_exptl_absorpt_correction_type empirical
_exptl_absorpt_process_details sadabs
_exptl_crystal_colour COLORLESS
_exptl_crystal_density_diffrn 1.480
_exptl_crystal_density_method 'not measured'
_exptl_crystal_description BLOCK
_exptl_crystal_F_000 1240
_exptl_crystal_size_max 0.15
_exptl_crystal_size_mid 0.10
_exptl_crystal_size_min 0.04
_refine_diff_density_max 2.887
_refine_diff_density_min -0.866
_refine_diff_density_rms 0.161
_refine_ls_extinction_method none
_refine_ls_goodness_of_fit_ref 1.029
_refine_ls_hydrogen_treatment constr
_refine_ls_matrix_type full
_refine_ls_number_parameters 307
_refine_ls_number_reflns 9648
_refine_ls_number_restraints 0
_refine_ls_restrained_S_all 1.029
_refine_ls_R_factor_all 0.0720
_refine_ls_R_factor_gt 0.0395
_refine_ls_shift/su_max 0.001
_refine_ls_shift/su_mean 0.000
_refine_ls_structure_factor_coef Fsqd
_refine_ls_weighting_details 'calc w=1/[\s^2^(Fo^2^)+(0.0300P)^2^+0.0000P] where P=(Fo^2^+2Fc^2^)/3'
_refine_ls_weighting_scheme calc
_refine_ls_wR_factor_gt 0.0713
_refine_ls_wR_factor_ref 0.0797
_reflns_number_gt 6735
_reflns_number_total 9648
_reflns_threshold_expression >2sigma(I)
_cod_data_source_file om5b00158_si_002.cif
_cod_data_source_block taprs10
_cod_depositor_comments
;
The following automatic conversions were performed:

'_symmetry_cell_setting' value 'Monoclinic' changed to 'monoclinic'
according to
/usr/data/users/saulius/crontab/automatic-downloads/rss-feeds/ACS/lib/dictionaries/cif_core.dic
dictionary named 'cif_core.dic' version 2.4.2 from 2011-04-26.

'_exptl_absorpt_correction_type' value 'EMPIRICAL' changed to
'empirical' according to
/usr/data/users/saulius/crontab/automatic-downloads/rss-feeds/ACS/lib/dictionaries/cif_core.dic
dictionary named 'cif_core.dic' version 2.4.2 from 2011-04-26.

Automatic conversion script
Id: cif_fix_values 3271 2015-04-21 07:52:19Z andrius 

 Adding full bibliography for 4085842--4085857.cif.
;
_cod_original_sg_symbol_H-M P2(1)/c
_cod_database_code 4085846

loop_
_symmetry_equiv_pos_as_xyz
'x, y, z'
'-x, y+1/2, -z+1/2'
'-x, -y, -z'
'x, -y-1/2, z-1/2'

loop_
_atom_site_label
_atom_site_type_symbol
_atom_site_fract_x
_atom_site_fract_y
_atom_site_fract_z
_atom_site_U_iso_or_equiv
_atom_site_adp_type
_atom_site_occupancy
_atom_site_symmetry_multiplicity
_atom_site_calc_flag
_atom_site_refinement_flags
Ta Ta 0.263602(8) 0.050762(17) 0.466756(8) 0.02091(5) Uani 1 1 d .
N4 N 0.17601(17) -0.0546(4) 0.50020(18) 0.0293(7) Uani 1 1 d .
N5 N 0.33746(16) 0.1891(4) 0.42378(16) 0.0255(7) Uani 1 1 d .
N6 N 0.33652(17) -0.0997(4) 0.51991(17) 0.0270(7) Uani 1 1 d .
C1 C 0.2270(2) -0.0565(4) 0.3573(2) 0.0291(8) Uani 1 1 d .
H1A H 0.1737 -0.0343 0.3429 0.035 Uiso 1 1 calc R
H1B H 0.2534 -0.0014 0.3214 0.035 Uiso 1 1 calc R
C2 C 0.2396(2) -0.2404(5) 0.3524(2) 0.0331(9) Uani 1 1 d .
H2A H 0.2920 -0.2644 0.3711 0.040 Uiso 1 1 calc R
H2B H 0.2092 -0.2968 0.3844 0.040 Uiso 1 1 calc R
C3 C 0.2206(2) -0.3075(5) 0.2746(2) 0.0363(10) Uani 1 1 d .
H3A H 0.1686 -0.2856 0.2558 0.054 Uiso 1 1 calc R
H3B H 0.2293 -0.4249 0.2753 0.054 Uiso 1 1 calc R
H3C H 0.2517 -0.2551 0.2429 0.054 Uiso 1 1 calc R
C11 C 0.2312(2) 0.2726(4) 0.52493(19) 0.0244(7) Uani 1 1 d .
C12 C 0.1598(2) 0.3415(4) 0.5024(2) 0.0269(8) Uani 1 1 d .
C13 C 0.1253(2) 0.4378(5) 0.5482(2) 0.0363(10) Uani 1 1 d .
H13A H 0.0772 0.4787 0.5315 0.044 Uiso 1 1 calc R
C14 C 0.1603(2) 0.4752(5) 0.6184(2) 0.0396(10) Uani 1 1 d .
H14A H 0.1363 0.5404 0.6501 0.048 Uiso 1 1 calc R
C15 C 0.2316(2) 0.4155(5) 0.6420(2) 0.0358(10) Uani 1 1 d .
H15A H 0.2563 0.4419 0.6897 0.043 Uiso 1 1 calc R
C16 C 0.2668(2) 0.3169(4) 0.5957(2) 0.0260(8) Uani 1 1 d .
C21 C 0.1192(2) 0.3054(4) 0.4272(2) 0.0294(8) Uani 1 1 d .
C22 C 0.1540(2) 0.3119(5) 0.3658(2) 0.0317(9) Uani 1 1 d .
H22A H 0.2050 0.3385 0.3715 0.038 Uiso 1 1 calc R
C23 C 0.1160(2) 0.2803(5) 0.2960(2) 0.0350(9) Uani 1 1 d .
H23A H 0.1418 0.2863 0.2552 0.042 Uiso 1 1 calc R
C24 C 0.0422(2) 0.2405(5) 0.2841(2) 0.0376(10) Uani 1 1 d .
C25 C 0.0068(2) 0.2345(6) 0.3453(3) 0.0438(11) Uani 1 1 d .
H25A H -0.0443 0.2085 0.3390 0.053 Uiso 1 1 calc R
C26 C 0.0436(2) 0.2654(5) 0.4150(2) 0.0394(10) Uani 1 1 d .
H26A H 0.0175 0.2596 0.4555 0.047 Uiso 1 1 calc R
C27 C 0.0004(3) 0.2097(6) 0.2085(3) 0.0523(13) Uani 1 1 d .
H27A H -0.0457 0.2720 0.2018 0.078 Uiso 1 1 calc R
H27B H -0.0109 0.0936 0.2028 0.078 Uiso 1 1 calc R
H27C H 0.0305 0.2433 0.1716 0.078 Uiso 1 1 calc R
C31 C 0.3430(2) 0.2640(4) 0.62777(19) 0.0262(8) Uani 1 1 d .
C32 C 0.4053(2) 0.3238(5) 0.6021(2) 0.0304(8) Uani 1 1 d .
H32A H 0.3992 0.3865 0.5584 0.037 Uiso 1 1 calc R
C33 C 0.4760(2) 0.2945(5) 0.6385(2) 0.0332(9) Uani 1 1 d .
H33A H 0.5172 0.3387 0.6200 0.040 Uiso 1 1 calc R
C34 C 0.4870(2) 0.2001(5) 0.7025(2) 0.0323(9) Uani 1 1 d .
C35 C 0.4253(2) 0.1380(5) 0.7270(2) 0.0366(10) Uani 1 1 d .
H35A H 0.4315 0.0723 0.7699 0.044 Uiso 1 1 calc R
C36 C 0.3554(2) 0.1685(5) 0.6914(2) 0.0344(9) Uani 1 1 d .
H36A H 0.3144 0.1240 0.7103 0.041 Uiso 1 1 calc R
C37 C 0.5638(2) 0.1748(6) 0.7457(2) 0.0475(12) Uani 1 1 d .
H37A H 0.6008 0.2127 0.7166 0.071 Uiso 1 1 calc R
H37B H 0.5715 0.0590 0.7566 0.071 Uiso 1 1 calc R
H37C H 0.5686 0.2362 0.7917 0.071 Uiso 1 1 calc R
C41 C 0.1041(2) -0.1095(6) 0.4638(3) 0.0457(12) Uani 1 1 d .
H41A H 0.0983 -0.2253 0.4736 0.069 Uiso 1 1 calc R
H41B H 0.1003 -0.0921 0.4108 0.069 Uiso 1 1 calc R
H41C H 0.0653 -0.0478 0.4824 0.069 Uiso 1 1 calc R
C42 C 0.1771(3) -0.0608(5) 0.5802(2) 0.0452(11) Uani 1 1 d .
H42A H 0.1417 0.0179 0.5941 0.068 Uiso 1 1 calc R
H42B H 0.2267 -0.0343 0.6054 0.068 Uiso 1 1 calc R
H42C H 0.1636 -0.1702 0.5943 0.068 Uiso 1 1 calc R
C51 C 0.3865(2) 0.1057(5) 0.3805(2) 0.0353(9) Uani 1 1 d .
H51A H 0.3691 0.1234 0.3282 0.053 Uiso 1 1 calc R
H51B H 0.3867 -0.0108 0.3912 0.053 Uiso 1 1 calc R
H51C H 0.4367 0.1489 0.3933 0.053 Uiso 1 1 calc R
C52 C 0.3439(2) 0.3646(5) 0.4124(2) 0.0306(8) Uani 1 1 d .
H52A H 0.3950 0.3988 0.4286 0.046 Uiso 1 1 calc R
H52B H 0.3112 0.4225 0.4409 0.046 Uiso 1 1 calc R
H52C H 0.3297 0.3897 0.3602 0.046 Uiso 1 1 calc R
C61 C 0.3191(2) -0.2625(5) 0.5431(2) 0.0380(10) Uani 1 1 d .
H61A H 0.3483 -0.3423 0.5207 0.057 Uiso 1 1 calc R
H61B H 0.2665 -0.2842 0.5275 0.057 Uiso 1 1 calc R
H61C H 0.3307 -0.2703 0.5967 0.057 Uiso 1 1 calc R
C62 C 0.4153(2) -0.0694(5) 0.5423(2) 0.0331(9) Uani 1 1 d .
H62A H 0.4271 -0.0734 0.5960 0.050 Uiso 1 1 calc R
H62B H 0.4278 0.0381 0.5250 0.050 Uiso 1 1 calc R
H62C H 0.4438 -0.1525 0.5210 0.050 Uiso 1 1 calc R

loop_
_atom_site_aniso_label
_atom_site_aniso_U_11
_atom_site_aniso_U_22
_atom_site_aniso_U_33
_atom_site_aniso_U_23
_atom_site_aniso_U_13
_atom_site_aniso_U_12
Ta 0.02398(7) 0.01868(7) 0.02001(7) 0.00047(6) 0.00324(5) 0.00142(7)
N4 0.0323(17) 0.0242(16) 0.0324(17) 0.0010(14) 0.0083(14) -0.0049(14)
N5 0.0271(16) 0.0262(16) 0.0238(16) 0.0031(13) 0.0055(13) 0.0022(13)
N6 0.0309(17) 0.0219(15) 0.0263(16) -0.0003(12) -0.0015(13) 0.0013(13)
C1 0.037(2) 0.0228(18) 0.0276(19) -0.0007(16) 0.0040(16) 0.0002(17)
C2 0.039(2) 0.028(2) 0.031(2) -0.0006(17) 0.0026(18) 0.0003(18)
C3 0.046(2) 0.032(2) 0.030(2) -0.0039(17) 0.0036(18) -0.0034(19)
C11 0.0293(19) 0.0189(16) 0.0267(19) 0.0026(14) 0.0098(15) -0.0005(15)
C12 0.0306(19) 0.0196(17) 0.033(2) 0.0044(16) 0.0125(16) 0.0030(15)
C13 0.033(2) 0.026(2) 0.052(3) 0.0029(19) 0.0135(19) 0.0131(18)
C14 0.049(3) 0.030(2) 0.045(3) -0.0089(19) 0.025(2) 0.0077(19)
C15 0.052(3) 0.028(2) 0.028(2) -0.0018(16) 0.0065(19) 0.0061(18)
C16 0.035(2) 0.0172(17) 0.0272(19) -0.0003(14) 0.0083(16) 0.0019(15)
C21 0.0255(19) 0.0235(19) 0.040(2) 0.0093(16) 0.0082(17) 0.0081(15)
C22 0.0244(19) 0.034(2) 0.036(2) 0.0062(17) 0.0050(17) 0.0031(16)
C23 0.033(2) 0.036(2) 0.036(2) 0.0075(18) 0.0054(18) 0.0068(18)
C24 0.033(2) 0.035(2) 0.042(3) 0.008(2) -0.0015(19) 0.0093(18)
C25 0.023(2) 0.051(3) 0.055(3) 0.010(2) -0.002(2) 0.0002(19)
C26 0.028(2) 0.047(3) 0.045(3) 0.014(2) 0.0118(19) 0.0066(19)
C27 0.042(3) 0.063(3) 0.047(3) 0.003(2) -0.010(2) 0.001(2)
C31 0.039(2) 0.0186(17) 0.0203(18) -0.0026(14) 0.0022(15) -0.0004(16)
C32 0.040(2) 0.027(2) 0.0245(19) 0.0020(16) 0.0029(16) -0.0013(17)
C33 0.038(2) 0.030(2) 0.031(2) -0.0046(17) 0.0030(18) -0.0024(17)
C34 0.041(2) 0.031(2) 0.0229(19) -0.0079(16) -0.0010(17) 0.0058(18)
C35 0.053(3) 0.033(2) 0.024(2) 0.0031(18) 0.0055(18) 0.007(2)
C36 0.042(2) 0.034(2) 0.029(2) -0.0014(18) 0.0089(18) -0.0001(19)
C37 0.050(3) 0.053(3) 0.035(2) -0.007(2) -0.007(2) 0.013(2)
C41 0.033(2) 0.040(3) 0.065(3) 0.005(2) 0.009(2) -0.0077(19)
C42 0.060(3) 0.036(2) 0.045(3) 0.004(2) 0.026(2) -0.009(2)
C51 0.035(2) 0.037(2) 0.036(2) 0.0019(18) 0.0137(18) 0.0061(18)
C52 0.031(2) 0.029(2) 0.032(2) 0.0035(17) 0.0070(16) -0.0029(17)
C61 0.048(3) 0.0211(19) 0.042(2) 0.0058(18) -0.004(2) 0.0024(18)
C62 0.031(2) 0.031(2) 0.036(2) -0.0066(17) 0.0017(17) 0.0079(17)

loop_
_atom_type_symbol
_atom_type_description
_atom_type_scat_dispersion_real
_atom_type_scat_dispersion_imag
_atom_type_scat_source
C C 0.0033 0.0016 'International Tables Vol C Tables 4.2.6.8 and 6.1.1.4'
H H 0.0000 0.0000 'International Tables Vol C Tables 4.2.6.8 and 6.1.1.4'
N N 0.0061 0.0033 'International Tables Vol C Tables 4.2.6.8 and 6.1.1.4'
Ta Ta -0.7052 6.5227 'International Tables Vol C Tables 4.2.6.8 and 6.1.1.4'

loop_
_geom_angle_atom_site_label_1
_geom_angle_atom_site_label_2
_geom_angle_atom_site_label_3
_geom_angle
N6 Ta N4 95.12(13)
N6 Ta N5 96.01(12)
N4 Ta N5 168.84(12)
N6 Ta C1 106.81(13)
N4 Ta C1 87.96(14)
N5 Ta C1 89.63(13)
N6 Ta C11 118.95(13)
N4 Ta C11 85.45(12)
N5 Ta C11 88.43(12)
C1 Ta C11 134.15(13)
C41 N4 C42 108.7(3)
C41 N4 Ta 134.7(3)
C42 N4 Ta 115.9(3)
C51 N5 C52 108.3(3)
C51 N5 Ta 117.1(2)
C52 N5 Ta 133.1(2)
C61 N6 C62 109.1(3)
C61 N6 Ta 124.2(3)
C62 N6 Ta 126.8(2)
C2 C1 Ta 114.9(2)
C3 C2 C1 113.5(3)
C16 C11 C12 115.9(3)
C16 C11 Ta 122.2(3)
C12 C11 Ta 118.9(3)
C13 C12 C11 122.5(4)
C13 C12 C21 118.0(3)
C11 C12 C21 119.5(3)
C12 C13 C14 120.6(4)
C13 C14 C15 119.0(4)
C14 C15 C16 120.6(4)
C15 C16 C11 121.4(4)
C15 C16 C31 114.7(3)
C11 C16 C31 123.9(3)
C22 C21 C26 116.5(4)
C22 C21 C12 121.5(3)
C26 C21 C12 122.0(4)
C21 C22 C23 121.4(4)
C24 C23 C22 122.1(4)
C23 C24 C25 116.9(4)
C23 C24 C27 122.4(4)
C25 C24 C27 120.7(4)
C26 C25 C24 121.8(4)
C25 C26 C21 121.3(4)
C32 C31 C36 116.6(4)
C32 C31 C16 122.0(3)
C36 C31 C16 120.9(4)
C33 C32 C31 122.0(4)
C32 C33 C34 120.4(4)
C35 C34 C33 117.6(4)
C35 C34 C37 121.1(4)
C33 C34 C37 121.2(4)
C36 C35 C34 121.9(4)
C35 C36 C31 121.5(4)

loop_
_geom_bond_atom_site_label_1
_geom_bond_atom_site_label_2
_geom_bond_distance
Ta N6 1.969(3)
Ta N4 2.007(3)
Ta N5 2.024(3)
Ta C1 2.210(4)
Ta C11 2.246(4)
N4 C41 1.456(5)
N4 C42 1.473(5)
N5 C51 1.463(5)
N5 C52 1.468(5)
N6 C61 1.458(5)
N6 C62 1.462(5)
C1 C2 1.536(5)
C2 C3 1.526(5)
C11 C16 1.414(5)
C11 C12 1.428(5)
C12 C13 1.383(5)
C12 C21 1.499(5)
C13 C14 1.388(6)
C14 C15 1.402(6)
C15 C16 1.406(5)
C16 C31 1.496(5)
C21 C22 1.387(5)
C21 C26 1.408(5)
C22 C23 1.390(5)
C23 C24 1.377(6)
C24 C25 1.390(6)
C24 C27 1.505(6)
C25 C26 1.380(6)
C31 C32 1.394(5)
C31 C36 1.402(5)
C32 C33 1.384(5)
C33 C34 1.402(5)
C34 C35 1.382(6)
C34 C37 1.521(5)
C35 C36 1.370(5)
